data_1534123
loop_
_publ_author_name
'Bharitkar, Yogesh P.'
'Das, Mohua'
'Kumari, Neha'
'Kumari, M. Padma'
'Hazra, Abhijit'
'Bhayye, Sagar S.'
'Natarajan, Ramalingam'
'Shah, Siddharth'
'Chatterjee, Sourav'
'Mondal, Nirup B.'

_publ_section_title
;
 Synthesis of Bis-pyrrolizidine-Fused Dispiro-oxindole Analogues of
 Curcumin via One-Pot Azomethine Ylide Cycloaddition: Experimental and
 Computational Approach toward Regio- and Diastereoselection.
;
_journal_issue 18
_journal_name_full 'Organic letters'
_journal_page_first 4440
_journal_page_last 4443
_journal_paper_doi 10.1021/acs.orglett.5b02085
_journal_volume 17
_journal_year 2015
_chemical_formula_moiety 'C47 H48 N4 O8'
_chemical_formula_sum 'C47 H48 N4 O8'
_chemical_formula_weight 796.89
_space_group_crystal_system monoclinic
_space_group_IT_number 14
_space_group_name_Hall '-P 2ybc'
_space_group_name_H-M_alt 'P 1 21/c 1'
_symmetry_space_group_name_Hall '-P 2ybc'
_symmetry_space_group_name_H-M 'P 1 21/c 1'
_atom_sites_solution_hydrogens geom
_atom_sites_solution_primary direct
_audit_creation_date 2015-01-06
_audit_creation_method
;
Olex2 1.2
(compiled 2014.07.22 svn.r2960 for OlexSys, GUI svn.r4862)
;
_cell_angle_alpha 90
_cell_angle_beta 105.219(11)
_cell_angle_gamma 90
_cell_formula_units_Z 4
_cell_length_a 13.787(2)
_cell_length_b 14.600(3)
_cell_length_c 24.867(4)
_cell_measurement_reflns_used 2794
_cell_measurement_temperature 296(2)
_cell_measurement_theta_max 19.37
_cell_measurement_theta_min 2.41
_cell_volume 4829.9(15)
_computing_cell_refinement 'SAINT v8.34A (Bruker, 2013)'
_computing_data_reduction 'SAINT v8.34A (Bruker, 2013)'
_computing_molecular_graphics 'Olex2 (Dolomanov et al., 2009)'
_computing_publication_material 'Olex2 (Dolomanov et al., 2009)'
_computing_structure_refinement 'ShelXL (Sheldrick, 2008)'
_computing_structure_solution 'ShelXT (Sheldrick, 2008)'
_diffrn_ambient_temperature 296.15
_diffrn_measured_fraction_theta_full 1.000
_diffrn_measured_fraction_theta_max 0.991
_diffrn_measurement_device_type 'Bruker APEX-II CCD'
_diffrn_measurement_method '\f and \w scans'
_diffrn_radiation_type MoK\a
_diffrn_radiation_wavelength 0.71073
_diffrn_reflns_av_R_equivalents 0.1547
_diffrn_reflns_av_unetI/netI 0.1787
_diffrn_reflns_laue_measured_fraction_full 1.000
_diffrn_reflns_laue_measured_fraction_max 0.991
_diffrn_reflns_limit_h_max 17
_diffrn_reflns_limit_h_min -17
_diffrn_reflns_limit_k_max 18
_diffrn_reflns_limit_k_min -18
_diffrn_reflns_limit_l_max 32
_diffrn_reflns_limit_l_min -32
_diffrn_reflns_number 60011
_diffrn_reflns_point_group_measured_fraction_full 1.000
_diffrn_reflns_point_group_measured_fraction_max 0.991
_diffrn_reflns_theta_full 26.000
_diffrn_reflns_theta_max 27.650
_diffrn_reflns_theta_min 1.531
_diffrn_standards_number 0
_exptl_absorpt_coefficient_mu 0.075
_exptl_absorpt_correction_T_max 0.7456
_exptl_absorpt_correction_T_min 0.6542
_exptl_absorpt_correction_type multi-scan
_exptl_absorpt_process_details
;
SADABS-2014/4 (Bruker,2014) was used for absorption correction.
wR2(int) was 0.0996 before and 0.0790 after correction.
The Ratio of minimum to maximum transmission is 0.8774.
The \l/2 correction factor is 0.00150.
;
_exptl_crystal_density_diffrn 1.096
_exptl_crystal_description irregular
_exptl_crystal_F_000 1688
_exptl_crystal_size_max 0.32
_exptl_crystal_size_mid 0.28
_exptl_crystal_size_min 0.11
_refine_diff_density_max 0.460
_refine_diff_density_min -0.232
_refine_diff_density_rms 0.058
_refine_ls_extinction_method none
_refine_ls_goodness_of_fit_ref 0.898
_refine_ls_hydrogen_treatment constr
_refine_ls_matrix_type full
_refine_ls_number_parameters 539
_refine_ls_number_reflns 11162
_refine_ls_number_restraints 0
_refine_ls_restrained_S_all 0.898
_refine_ls_R_factor_all 0.2199
_refine_ls_R_factor_gt 0.0708
_refine_ls_shift/su_max 0.000
_refine_ls_shift/su_mean 0.000
_refine_ls_structure_factor_coef Fsqd
_refine_ls_weighting_details 'w=1/[\s^2^(Fo^2^)+(0.1145P)^2^] where P=(Fo^2^+2Fc^2^)/3'
_refine_ls_weighting_scheme calc
_refine_ls_wR_factor_gt 0.1777
_refine_ls_wR_factor_ref 0.2478
_reflns_Friedel_coverage 0.000
_reflns_number_gt 3836
_reflns_number_total 11162
_reflns_threshold_expression 'I > 2\s(I)'
_cod_data_source_file ol5b02085_si_007.cif
_cod_data_source_block CL_cy_4Gc_0m_a_sq
_cod_original_cell_volume 4830.1(14)
_cod_database_code 1534123
_shelx_space_group_comment
;
The symmetry employed for this shelxl refinement is uniquely defined
by the following loop, which should always be used as a source of
symmetry information in preference to the above space-group names.
They are only intended as comments.
;
_olex2_refinement_description
;
1. Fixed Uiso
 At 1.2 times of:
  All C(H) groups, All C(H,H) groups
 At 1.5 times of:
  All C(H,H,H) groups, All O(H) groups
2.a Ternary CH refined with riding coordinates:
 C3(H3), C4(H4A), C5(H5), C26(H26), C27(H27), C32(H32)
2.b Secondary CH2 refined with riding coordinates:
 C6(H6A,H6B), C7(H7A,H7B), C8(H8A,H8B), C28(H28A,H28B), C29(H29A,H29B),
 C30(H30A,H30B)
2.c Aromatic/amide H refined with riding coordinates:
 C00O(H00O), C1(H1A), C11(H11), C12(H12), C13(H13), C14(H14), C19(H19),
 C20(H20), C23(H23), C34(H34), C35(H35), C36(H36), C37(H37), C41(H41), C42(H42)
2.d Idealised Me refined as rotating group:
 C17(H17A,H17B,H17C), C24(H24A,H24B,H24C), C39(H39A,H39B,H39C), C45(H45A,H45B,
 H45C)
2.e Idealised tetrahedral OH refined as rotating group:
 O1(H1), O4(H4), O7(H7)
;
_shelx_shelxl_version_number 2014/7
_olex2_submission_special_instructions 'No special instructions were received'

loop_
_space_group_symop_operation_xyz
'x, y, z'
'-x, y+1/2, -z+1/2'
'-x, -y, -z'
'x, -y-1/2, z-1/2'

loop_
_atom_site_label
_atom_site_type_symbol
_atom_site_fract_x
_atom_site_fract_y
_atom_site_fract_z
_atom_site_U_iso_or_equiv
_atom_site_adp_type
_atom_site_occupancy
_atom_site_site_symmetry_order
_atom_site_calc_flag
_atom_site_refinement_flags_posn
O1 O 0.3420(2) 0.4649(2) 0.51303(12) 0.0786(9) Uani 1 1 d .
H1 H 0.4020 0.4527 0.5196 0.118 Uiso 1 1 calc GR
O2 O 0.52267(19) 0.44481(19) 0.57219(11) 0.0680(8) Uani 1 1 d .
O3 O 0.1473(2) 0.59739(19) 0.43021(11) 0.0692(8) Uani 1 1 d .
O4 O 0.1682(2) 0.16081(15) 0.69565(12) 0.0770(9) Uani 1 1 d .
H4 H 0.2019 0.1612 0.7282 0.116 Uiso 1 1 calc GR
O5 O 0.2892(2) 0.29245(16) 0.75387(11) 0.0666(8) Uani 1 1 d .
O6 O 0.6373(2) 0.51700(17) 0.79388(10) 0.0601(7) Uani 1 1 d .
O7 O 0.5631(2) 0.06432(16) 0.73829(14) 0.0728(9) Uani 1 1 d .
H7 H 0.5031 0.0529 0.7257 0.109 Uiso 1 1 calc GR
O8 O 0.7510(2) 0.10814(16) 0.74378(13) 0.0753(9) Uani 1 1 d .
N1 N 0.0826(2) 0.62962(18) 0.53551(12) 0.0493(8) Uani 1 1 d .
N2 N 0.2619(3) 0.7077(2) 0.47193(14) 0.0632(9) Uani 1 1 d .
N3 N 0.7293(2) 0.57809(16) 0.70433(12) 0.0433(7) Uani 1 1 d .
N4 N 0.7980(2) 0.46103(18) 0.82388(13) 0.0505(8) Uani 1 1 d .
C00F C 0.7155(3) 0.4889(2) 0.78458(16) 0.0489(10) Uani 1 1 d .
C00O C 0.7038(3) 0.2648(2) 0.71550(14) 0.0463(9) Uani 1 1 d .
H00O H 0.7702 0.2797 0.7175 0.056 Uiso 1 1 calc R
C1 C 0.3947(3) 0.5081(2) 0.60657(16) 0.0475(9) Uani 1 1 d .
H1A H 0.3781 0.5333 0.6373 0.057 Uiso 1 1 calc R
C2 C 0.3222(3) 0.4991(2) 0.55866(17) 0.0478(9) Uani 1 1 d .
C3 C 0.2144(3) 0.5240(2) 0.54993(15) 0.0455(9) Uani 1 1 d .
H3 H 0.1758 0.4847 0.5200 0.055 Uiso 1 1 calc R
C4 C 0.1674(3) 0.5137(2) 0.59927(15) 0.0447(9) Uani 1 1 d .
H4A H 0.2043 0.5541 0.6291 0.054 Uiso 1 1 calc R
C5 C 0.0646(3) 0.5570(2) 0.57416(16) 0.0517(10) Uani 1 1 d .
H5 H 0.0196 0.5105 0.5524 0.062 Uiso 1 1 calc R
C6 C 0.0110(3) 0.6054(3) 0.61226(19) 0.0739(13) Uani 1 1 d .
H6A H -0.0402 0.5666 0.6207 0.089 Uiso 1 1 calc R
H6B H 0.0580 0.6242 0.6468 0.089 Uiso 1 1 calc R
C7 C -0.0353(4) 0.6874(3) 0.5777(2) 0.0976(17) Uani 1 1 d .
H7A H -0.0983 0.6708 0.5515 0.117 Uiso 1 1 calc R
H7B H -0.0476 0.7364 0.6014 0.117 Uiso 1 1 calc R
C8 C 0.0391(3) 0.7158(2) 0.54796(17) 0.0608(11) Uani 1 1 d .
H8A H 0.0070 0.7485 0.5140 0.073 Uiso 1 1 calc R
H8B H 0.0901 0.7548 0.5712 0.073 Uiso 1 1 calc R
C9 C 0.1862(3) 0.6257(2) 0.53168(14) 0.0449(9) Uani 1 1 d .
C10 C 0.2608(3) 0.6975(2) 0.56391(16) 0.0457(9) Uani 1 1 d .
C11 C 0.2902(3) 0.7218(2) 0.61911(17) 0.0570(11) Uani 1 1 d .
H11 H 0.2628 0.6928 0.6450 0.068 Uiso 1 1 calc R
C12 C 0.3616(3) 0.7904(3) 0.63581(19) 0.0668(12) Uani 1 1 d .
H12 H 0.3815 0.8076 0.6731 0.080 Uiso 1 1 calc R
C13 C 0.4034(3) 0.8332(3) 0.5980(2) 0.0746(13) Uani 1 1 d .
H13 H 0.4519 0.8783 0.6101 0.089 Uiso 1 1 calc R
C14 C 0.3739(3) 0.8096(3) 0.5418(2) 0.0718(13) Uani 1 1 d .
H14 H 0.4012 0.8386 0.5159 0.086 Uiso 1 1 calc R
C15 C 0.3032(3) 0.7420(2) 0.52614(17) 0.0548(10) Uani 1 1 d .
C16 C 0.1932(3) 0.6404(3) 0.47104(17) 0.0536(10) Uani 1 1 d .
C17 C 0.2897(4) 0.7385(3) 0.42173(19) 0.0946(16) Uani 1 1 d .
H17A H 0.2933 0.8042 0.4216 0.142 Uiso 1 1 calc GR
H17B H 0.2400 0.7182 0.3892 0.142 Uiso 1 1 calc GR
H17C H 0.3539 0.7134 0.4216 0.142 Uiso 1 1 calc GR
C18 C 0.1685(3) 0.4188(2) 0.62348(15) 0.0448(9) Uani 1 1 d .
C19 C 0.1090(3) 0.3484(2) 0.59573(16) 0.0608(12) Uani 1 1 d .
H19 H 0.0673 0.3588 0.5603 0.073 Uiso 1 1 calc R
C20 C 0.1104(3) 0.2624(2) 0.61984(17) 0.0660(12) Uani 1 1 d .
H20 H 0.0699 0.2160 0.6004 0.079 Uiso 1 1 calc R
C21 C 0.1715(3) 0.2454(2) 0.67260(17) 0.0570(11) Uani 1 1 d .
C22 C 0.2323(3) 0.3155(2) 0.70118(16) 0.0475(9) Uani 1 1 d .
C23 C 0.2307(3) 0.4011(2) 0.67727(15) 0.0457(9) Uani 1 1 d .
H23 H 0.2711 0.4476 0.6969 0.055 Uiso 1 1 calc R
C24 C 0.3470(3) 0.3635(3) 0.78666(18) 0.0772(14) Uani 1 1 d .
H24A H 0.3919 0.3894 0.7670 0.116 Uiso 1 1 calc GR
H24B H 0.3853 0.3386 0.8215 0.116 Uiso 1 1 calc GR
H24C H 0.3029 0.4103 0.7935 0.116 Uiso 1 1 calc GR
C25 C 0.4956(3) 0.4806(2) 0.61200(16) 0.0473(9) Uani 1 1 d .
C26 C 0.5705(2) 0.4962(2) 0.66731(15) 0.0412(9) Uani 1 1 d .
H26 H 0.5341 0.4931 0.6962 0.049 Uiso 1 1 calc R
C27 C 0.6224(3) 0.5923(2) 0.67177(15) 0.0474(9) Uani 1 1 d .
H27 H 0.5896 0.6339 0.6924 0.057 Uiso 1 1 calc R
C28 C 0.6278(3) 0.6384(3) 0.61699(17) 0.0639(12) Uani 1 1 d .
H28A H 0.6151 0.5945 0.5867 0.077 Uiso 1 1 calc R
H28B H 0.5793 0.6878 0.6072 0.077 Uiso 1 1 calc R
C29 C 0.7339(3) 0.6747(3) 0.62927(18) 0.0670(12) Uani 1 1 d .
H29A H 0.7401 0.7330 0.6485 0.080 Uiso 1 1 calc R
H29B H 0.7555 0.6817 0.5954 0.080 Uiso 1 1 calc R
C30 C 0.7930(3) 0.6008(2) 0.66620(17) 0.0612(11) Uani 1 1 d .
H30A H 0.8020 0.5477 0.6445 0.073 Uiso 1 1 calc R
H30B H 0.8584 0.6231 0.6868 0.073 Uiso 1 1 calc R
C31 C 0.7374(3) 0.4827(2) 0.72615(14) 0.0406(9) Uani 1 1 d .
C32 C 0.6576(2) 0.4278(2) 0.68301(15) 0.0421(9) Uani 1 1 d .
H32 H 0.6833 0.4199 0.6501 0.051 Uiso 1 1 calc R
C33 C 0.8436(3) 0.4445(2) 0.74193(15) 0.0429(9) Uani 1 1 d .
C34 C 0.9062(3) 0.4150(2) 0.71021(17) 0.0528(10) Uani 1 1 d .
H34 H 0.8855 0.4191 0.6716 0.063 Uiso 1 1 calc R
C35 C 0.9998(3) 0.3793(3) 0.7361(2) 0.0675(12) Uani 1 1 d .
H35 H 1.0422 0.3600 0.7148 0.081 Uiso 1 1 calc R
C36 C 1.0303(3) 0.3723(3) 0.7931(3) 0.0818(15) Uani 1 1 d .
H36 H 1.0938 0.3489 0.8099 0.098 Uiso 1 1 calc R
C37 C 0.9683(3) 0.3995(3) 0.8265(2) 0.0703(12) Uani 1 1 d .
H37 H 0.9888 0.3944 0.8651 0.084 Uiso 1 1 calc R
C38 C 0.8747(3) 0.4343(2) 0.79941(17) 0.0508(10) Uani 1 1 d .
C39 C 0.8101(3) 0.4741(3) 0.88312(16) 0.0729(13) Uani 1 1 d .
H39A H 0.8535 0.5255 0.8958 0.109 Uiso 1 1 calc GR
H39B H 0.8393 0.4201 0.9029 0.109 Uiso 1 1 calc GR
H39C H 0.7457 0.4854 0.8898 0.109 Uiso 1 1 calc GR
C40 C 0.6297(3) 0.3327(2) 0.69977(14) 0.0434(9) Uani 1 1 d .
C41 C 0.5320(3) 0.3083(2) 0.69766(16) 0.0544(10) Uani 1 1 d .
H41 H 0.4810 0.3517 0.6875 0.065 Uiso 1 1 calc R
C42 C 0.5088(3) 0.2191(2) 0.71066(17) 0.0619(11) Uani 1 1 d .
H42 H 0.4426 0.2042 0.7092 0.074 Uiso 1 1 calc R
C43 C 0.5817(3) 0.1532(2) 0.72547(17) 0.0525(10) Uani 1 1 d .
C44 C 0.6810(3) 0.1766(2) 0.72812(16) 0.0507(10) Uani 1 1 d .
C45 C 0.8452(3) 0.1186(3) 0.7322(2) 0.0818(14) Uani 1 1 d .
H45A H 0.8354 0.1354 0.6939 0.123 Uiso 1 1 calc GR
H45B H 0.8815 0.0618 0.7393 0.123 Uiso 1 1 calc GR
H45C H 0.8828 0.1656 0.7557 0.123 Uiso 1 1 calc GR

loop_
_atom_site_aniso_label
_atom_site_aniso_U_11
_atom_site_aniso_U_22
_atom_site_aniso_U_33
_atom_site_aniso_U_23
_atom_site_aniso_U_13
_atom_site_aniso_U_12
O1 0.0461(19) 0.129(3) 0.0580(19) -0.0183(18) 0.0090(15) 0.0136(19)
O2 0.0504(19) 0.0925(19) 0.0594(19) -0.0186(16) 0.0117(15) 0.0136(15)
O3 0.077(2) 0.0803(18) 0.0428(17) -0.0062(15) 0.0020(16) -0.0105(16)
O4 0.090(2) 0.0417(14) 0.080(2) 0.0088(14) -0.0115(18) -0.0049(14)
O5 0.071(2) 0.0521(14) 0.0642(19) 0.0112(14) -0.0053(16) -0.0077(14)
O6 0.0530(18) 0.0726(16) 0.0586(18) -0.0026(14) 0.0212(15) 0.0133(15)
O7 0.064(2) 0.0496(14) 0.107(2) 0.0195(15) 0.0252(19) -0.0064(14)
O8 0.0513(19) 0.0520(14) 0.124(3) 0.0268(16) 0.0248(18) 0.0130(14)
N1 0.045(2) 0.0486(16) 0.052(2) 0.0036(15) 0.0080(16) 0.0040(15)
N2 0.084(3) 0.0572(18) 0.053(2) 0.0042(17) 0.026(2) -0.0107(19)
N3 0.0333(19) 0.0393(14) 0.057(2) -0.0012(14) 0.0109(16) 0.0013(13)
N4 0.052(2) 0.0519(17) 0.044(2) 0.0027(15) 0.0062(18) 0.0057(16)
C00F 0.049(3) 0.0411(18) 0.055(3) -0.0017(18) 0.012(2) 0.0011(19)
C00O 0.040(2) 0.0439(19) 0.056(2) -0.0024(17) 0.0150(19) -0.0003(18)
C1 0.036(2) 0.057(2) 0.048(2) -0.0036(18) 0.0080(19) 0.0042(19)
C2 0.046(3) 0.0494(19) 0.052(3) 0.0007(19) 0.020(2) 0.0026(19)
C3 0.037(2) 0.0465(18) 0.048(2) 0.0021(17) 0.0034(18) -0.0003(17)
C4 0.039(2) 0.0464(18) 0.045(2) 0.0010(17) 0.0060(18) 0.0010(18)
C5 0.043(2) 0.053(2) 0.057(3) 0.0034(19) 0.008(2) -0.0003(19)
C6 0.063(3) 0.089(3) 0.078(3) 0.011(3) 0.033(3) 0.025(3)
C7 0.100(4) 0.072(3) 0.139(5) -0.001(3) 0.065(4) 0.013(3)
C8 0.056(3) 0.051(2) 0.074(3) 0.001(2) 0.014(2) 0.010(2)
C9 0.044(2) 0.0483(19) 0.041(2) 0.0031(17) 0.0077(18) 0.0013(18)
C10 0.043(2) 0.0477(19) 0.043(2) 0.0006(18) 0.0048(19) 0.0026(18)
C11 0.057(3) 0.052(2) 0.059(3) 0.004(2) 0.010(2) -0.007(2)
C12 0.065(3) 0.060(2) 0.063(3) -0.008(2) -0.005(2) -0.003(2)
C13 0.065(3) 0.055(2) 0.096(4) -0.009(3) 0.009(3) -0.017(2)
C14 0.075(3) 0.064(2) 0.078(4) 0.004(2) 0.025(3) -0.015(2)
C15 0.061(3) 0.048(2) 0.055(3) -0.002(2) 0.015(2) -0.005(2)
C16 0.056(3) 0.056(2) 0.048(3) 0.008(2) 0.012(2) 0.008(2)
C17 0.138(5) 0.082(3) 0.077(3) -0.004(3) 0.052(3) -0.029(3)
C18 0.043(2) 0.0438(18) 0.045(2) 0.0018(17) 0.0074(19) 0.0007(18)
C19 0.073(3) 0.051(2) 0.045(2) 0.0069(19) -0.008(2) -0.002(2)
C20 0.072(3) 0.048(2) 0.063(3) -0.002(2) -0.008(2) -0.008(2)
C21 0.056(3) 0.042(2) 0.067(3) 0.003(2) 0.005(2) 0.0004(19)
C22 0.041(2) 0.0472(19) 0.049(2) 0.0041(19) 0.0018(19) 0.0059(18)
C23 0.044(2) 0.0412(18) 0.049(2) -0.0023(17) 0.0061(19) -0.0029(17)
C24 0.084(4) 0.066(2) 0.063(3) 0.004(2) -0.013(3) -0.020(2)
C25 0.041(2) 0.0429(18) 0.056(3) -0.0037(18) 0.010(2) 0.0004(18)
C26 0.035(2) 0.0415(17) 0.048(2) -0.0005(17) 0.0123(18) 0.0035(17)
C27 0.043(2) 0.0426(18) 0.057(3) 0.0003(18) 0.014(2) 0.0051(17)
C28 0.070(3) 0.059(2) 0.060(3) 0.014(2) 0.011(2) -0.003(2)
C29 0.079(3) 0.055(2) 0.073(3) 0.016(2) 0.033(3) 0.001(2)
C30 0.056(3) 0.054(2) 0.081(3) 0.011(2) 0.031(2) -0.003(2)
C31 0.038(2) 0.0422(17) 0.042(2) -0.0019(16) 0.0100(18) 0.0024(17)
C32 0.036(2) 0.0410(17) 0.050(2) -0.0021(16) 0.0127(18) 0.0032(16)
C33 0.037(2) 0.0440(18) 0.047(2) -0.0031(17) 0.0090(19) -0.0013(17)
C34 0.042(3) 0.052(2) 0.064(3) -0.0020(19) 0.013(2) 0.0029(19)
C35 0.047(3) 0.069(3) 0.090(4) -0.003(3) 0.024(3) 0.010(2)
C36 0.043(3) 0.079(3) 0.116(5) 0.007(3) 0.009(3) 0.015(2)
C37 0.058(3) 0.075(3) 0.069(3) 0.008(2) 0.000(3) 0.007(2)
C38 0.039(2) 0.0483(19) 0.061(3) -0.0011(19) 0.006(2) 0.0040(19)
C39 0.084(3) 0.083(3) 0.045(3) -0.001(2) 0.006(2) -0.001(3)
C40 0.041(2) 0.0412(18) 0.047(2) -0.0035(16) 0.0098(18) -0.0017(18)
C41 0.039(2) 0.049(2) 0.076(3) 0.011(2) 0.016(2) 0.0052(18)
C42 0.042(3) 0.057(2) 0.088(3) 0.007(2) 0.020(2) -0.004(2)
C43 0.054(3) 0.0401(19) 0.066(3) 0.0045(18) 0.020(2) 0.000(2)
C44 0.043(2) 0.0445(19) 0.063(3) 0.0048(19) 0.011(2) 0.0035(19)
C45 0.064(3) 0.075(3) 0.107(4) 0.016(3) 0.025(3) 0.029(3)

loop_
_atom_type_symbol
_atom_type_description
_atom_type_scat_dispersion_real
_atom_type_scat_dispersion_imag
_atom_type_scat_source
C C 0.0033 0.0016 'International Tables Vol C Tables 4.2.6.8 and 6.1.1.4'
H H 0.0000 0.0000 'International Tables Vol C Tables 4.2.6.8 and 6.1.1.4'
N N 0.0061 0.0033 'International Tables Vol C Tables 4.2.6.8 and 6.1.1.4'
O O 0.0106 0.0060 'International Tables Vol C Tables 4.2.6.8 and 6.1.1.4'

loop_
_geom_angle_atom_site_label_1
_geom_angle_atom_site_label_2
_geom_angle_atom_site_label_3
_geom_angle
C2 O1 H1 109.5
C21 O4 H4 109.5
C22 O5 C24 117.3(3)
C43 O7 H7 109.5
C44 O8 C45 118.7(3)
C8 N1 C5 109.1(3)
C9 N1 C5 110.2(3)
C9 N1 C8 120.7(3)
C15 N2 C17 125.0(3)
C16 N2 C15 112.1(3)
C16 N2 C17 122.9(3)
C30 N3 C27 106.6(3)
C31 N3 C27 107.2(2)
C31 N3 C30 116.1(3)
C00F N4 C38 110.8(3)
C00F N4 C39 123.0(3)
C38 N4 C39 125.2(3)
O6 C00F N4 125.2(4)
O6 C00F C31 125.9(3)
N4 C00F C31 108.9(3)
C40 C00O H00O 119.0
C44 C00O H00O 119.0
C44 C00O C40 122.0(3)
C2 C1 H1A 118.7
C2 C1 C25 122.6(4)
C25 C1 H1A 118.7
O1 C2 C1 121.3(4)
O1 C2 C3 112.8(3)
C1 C2 C3 125.9(3)
C2 C3 H3 106.9
C2 C3 C4 118.2(3)
C2 C3 C9 115.8(3)
C4 C3 H3 106.9
C4 C3 C9 101.5(3)
C9 C3 H3 106.9
C3 C4 H4A 107.6
C5 C4 C3 100.0(3)
C5 C4 H4A 107.6
C18 C4 C3 116.5(3)
C18 C4 H4A 107.6
C18 C4 C5 117.0(3)
N1 C5 C4 105.3(3)
N1 C5 H5 108.9
N1 C5 C6 105.1(3)
C4 C5 H5 108.9
C6 C5 C4 119.2(3)
C6 C5 H5 108.9
C5 C6 H6A 111.3
C5 C6 H6B 111.3
H6A C6 H6B 109.2
C7 C6 C5 102.4(3)
C7 C6 H6A 111.3
C7 C6 H6B 111.3
C6 C7 H7A 110.7
C6 C7 H7B 110.7
H7A C7 H7B 108.8
C8 C7 C6 105.3(4)
C8 C7 H7A 110.7
C8 C7 H7B 110.7
N1 C8 C7 104.0(3)
N1 C8 H8A 110.9
N1 C8 H8B 110.9
C7 C8 H8A 110.9
C7 C8 H8B 110.9
H8A C8 H8B 109.0
N1 C9 C3 100.9(3)
N1 C9 C10 118.2(3)
N1 C9 C16 111.7(3)
C10 C9 C3 114.4(3)
C10 C9 C16 102.1(3)
C16 C9 C3 109.7(3)
C11 C10 C9 132.8(3)
C11 C10 C15 119.3(3)
C15 C10 C9 107.9(3)
C10 C11 H11 120.5
C10 C11 C12 119.0(4)
C12 C11 H11 120.5
C11 C12 H12 119.5
C13 C12 C11 121.0(4)
C13 C12 H12 119.5
C12 C13 H13 119.7
C12 C13 C14 120.6(4)
C14 C13 H13 119.7
C13 C14 H14 121.2
C15 C14 C13 117.5(4)
C15 C14 H14 121.2
C10 C15 N2 110.2(3)
C14 C15 N2 127.3(4)
C14 C15 C10 122.5(4)
O3 C16 N2 126.3(4)
O3 C16 C9 125.9(4)
N2 C16 C9 107.7(3)
N2 C17 H17A 109.5
N2 C17 H17B 109.5
N2 C17 H17C 109.5
H17A C17 H17B 109.5
H17A C17 H17C 109.5
H17B C17 H17C 109.5
C19 C18 C4 122.7(3)
C19 C18 C23 118.1(3)
C23 C18 C4 119.1(3)
C18 C19 H19 119.4
C18 C19 C20 121.1(4)
C20 C19 H19 119.4
C19 C20 H20 119.7
C21 C20 C19 120.5(4)
C21 C20 H20 119.7
O4 C21 C20 118.7(3)
O4 C21 C22 122.1(4)
C20 C21 C22 119.1(3)
O5 C22 C21 114.8(3)
O5 C22 C23 124.8(3)
C23 C22 C21 120.4(3)
C18 C23 H23 119.7
C22 C23 C18 120.7(3)
C22 C23 H23 119.7
O5 C24 H24A 109.5
O5 C24 H24B 109.5
O5 C24 H24C 109.5
H24A C24 H24B 109.5
H24A C24 H24C 109.5
H24B C24 H24C 109.5
O2 C25 C1 121.8(4)
O2 C25 C26 120.5(3)
C1 C25 C26 117.7(3)
C25 C26 H26 107.6
C25 C26 C27 113.1(3)
C25 C26 C32 116.0(3)
C27 C26 H26 107.6
C32 C26 H26 107.6
C32 C26 C27 104.7(3)
N3 C27 C26 106.3(2)
N3 C27 H27 109.1
N3 C27 C28 105.7(3)
C26 C27 H27 109.1
C28 C27 C26 117.2(3)
C28 C27 H27 109.1
C27 C28 H28A 110.9
C27 C28 H28B 110.9
H28A C28 H28B 109.0
C29 C28 C27 104.1(3)
C29 C28 H28A 110.9
C29 C28 H28B 110.9
C28 C29 H29A 111.3
C28 C29 H29B 111.3
C28 C29 C30 102.2(3)
H29A C29 H29B 109.2
C30 C29 H29A 111.3
C30 C29 H29B 111.3
N3 C30 C29 103.4(3)
N3 C30 H30A 111.1
N3 C30 H30B 111.1
C29 C30 H30A 111.1
C29 C30 H30B 111.1
H30A C30 H30B 109.0
N3 C31 C00F 105.7(2)
N3 C31 C32 105.1(3)
N3 C31 C33 114.4(3)
C32 C31 C00F 113.6(3)
C33 C31 C00F 100.9(3)
C33 C31 C32 116.8(3)
C26 C32 C31 101.9(3)
C26 C32 H32 107.1
C31 C32 H32 107.1
C40 C32 C26 115.1(3)
C40 C32 C31 117.8(3)
C40 C32 H32 107.1
C34 C33 C31 132.1(3)
C34 C33 C38 119.0(3)
C38 C33 C31 108.7(3)
C33 C34 H34 120.1
C35 C34 C33 119.8(4)
C35 C34 H34 120.1
C34 C35 H35 119.9
C36 C35 C34 120.3(4)
C36 C35 H35 119.9
C35 C36 H36 119.2
C35 C36 C37 121.5(4)
C37 C36 H36 119.2
C36 C37 H37 121.5
C38 C37 C36 116.9(4)
C38 C37 H37 121.5
C33 C38 N4 110.7(3)
C37 C38 N4 127.0(4)
C37 C38 C33 122.3(4)
N4 C39 H39A 109.5
N4 C39 H39B 109.5
N4 C39 H39C 109.5
H39A C39 H39B 109.5
H39A C39 H39C 109.5
H39B C39 H39C 109.5
C00O C40 C32 120.0(3)
C41 C40 C00O 117.4(3)
C41 C40 C32 122.5(3)
C40 C41 H41 119.6
C40 C41 C42 120.7(3)
C42 C41 H41 119.6
C41 C42 H42 119.3
C43 C42 C41 121.3(4)
C43 C42 H42 119.3
O7 C43 C44 117.4(3)
C42 C43 O7 123.8(4)
C42 C43 C44 118.8(3)
O8 C44 C00O 123.9(3)
O8 C44 C43 116.3(3)
C00O C44 C43 119.8(3)
O8 C45 H45A 109.5
O8 C45 H45B 109.5
O8 C45 H45C 109.5
H45A C45 H45B 109.5
H45A C45 H45C 109.5
H45B C45 H45C 109.5

loop_
_geom_bond_atom_site_label_1
_geom_bond_atom_site_label_2
_geom_bond_distance
O1 H1 0.8200
O1 C2 1.332(4)
O2 C25 1.259(4)
O3 C16 1.220(4)
O4 H4 0.8200
O4 C21 1.367(4)
O5 C22 1.381(4)
O5 C24 1.427(4)
O6 C00F 1.232(4)
O7 H7 0.8200
O7 C43 1.377(4)
O8 C44 1.373(4)
O8 C45 1.409(5)
N1 C5 1.496(4)
N1 C8 1.462(4)
N1 C9 1.458(4)
N2 C15 1.410(5)
N2 C16 1.361(5)
N2 C17 1.469(5)
N3 C27 1.498(4)
N3 C30 1.489(4)
N3 C31 1.489(4)
N4 C00F 1.353(4)
N4 C38 1.406(4)
N4 C39 1.451(5)
C00F C31 1.562(5)
C00O H00O 0.9300
C00O C40 1.403(4)
C00O C44 1.381(4)
C1 H1A 0.9300
C1 C2 1.346(5)
C1 C25 1.420(5)
C2 C3 1.490(5)
C3 H3 0.9800
C3 C4 1.538(5)
C3 C9 1.571(4)
C4 H4A 0.9800
C4 C5 1.528(5)
C4 C18 1.509(4)
C5 H5 0.9800
C5 C6 1.520(5)
C6 H6A 0.9700
C6 H6B 0.9700
C6 C7 1.513(6)
C7 H7A 0.9700
C7 H7B 0.9700
C7 C8 1.472(6)
C8 H8A 0.9700
C8 H8B 0.9700
C9 C10 1.538(5)
C9 C16 1.551(5)
C10 C11 1.372(5)
C10 C15 1.390(5)
C11 H11 0.9300
C11 C12 1.389(5)
C12 H12 0.9300
C12 C13 1.375(6)
C13 H13 0.9300
C13 C14 1.393(6)
C14 H14 0.9300
C14 C15 1.370(5)
C17 H17A 0.9600
C17 H17B 0.9600
C17 H17C 0.9600
C18 C19 1.381(5)
C18 C23 1.410(5)
C19 H19 0.9300
C19 C20 1.389(5)
C20 H20 0.9300
C20 C21 1.383(5)
C21 C22 1.394(5)
C22 C23 1.382(5)
C23 H23 0.9300
C24 H24A 0.9600
C24 H24B 0.9600
C24 H24C 0.9600
C25 C26 1.505(5)
C26 H26 0.9800
C26 C27 1.566(4)
C26 C32 1.532(4)
C27 H27 0.9800
C27 C28 1.539(5)
C28 H28A 0.9700
C28 H28B 0.9700
C28 C29 1.509(5)
C29 H29A 0.9700
C29 H29B 0.9700
C29 C30 1.510(5)
C30 H30A 0.9700
C30 H30B 0.9700
C31 C32 1.544(5)
C31 C33 1.520(5)
C32 H32 0.9800
C32 C40 1.528(4)
C33 C34 1.381(5)
C33 C38 1.388(5)
C34 H34 0.9300
C34 C35 1.384(5)
C35 H35 0.9300
C35 C36 1.373(6)
C36 H36 0.9300
C36 C37 1.397(6)
C37 H37 0.9300
C37 C38 1.387(5)
C39 H39A 0.9600
C39 H39B 0.9600
C39 H39C 0.9600
C40 C41 1.381(5)
C41 H41 0.9300
C41 C42 1.399(5)
C42 H42 0.9300
C42 C43 1.370(5)
C43 C44 1.395(5)
C45 H45A 0.9600
C45 H45B 0.9600
C45 H45C 0.9600

loop_
_geom_torsion_atom_site_label_1
_geom_torsion_atom_site_label_2
_geom_torsion_atom_site_label_3
_geom_torsion_atom_site_label_4
_geom_torsion
O1 C2 C3 C4 147.2(3)
O1 C2 C3 C9 -92.1(4)
O2 C25 C26 C27 90.3(4)
O2 C25 C26 C32 -30.6(5)
O4 C21 C22 O5 0.8(5)
O4 C21 C22 C23 -177.5(4)
O5 C22 C23 C18 -178.7(3)
O6 C00F C31 N3 60.2(4)
O6 C00F C31 C32 -54.5(4)
O6 C00F C31 C33 179.6(3)
O7 C43 C44 O8 -0.4(5)
O7 C43 C44 C00O 179.8(3)
N1 C5 C6 C7 23.3(4)
N1 C9 C10 C11 56.3(5)
N1 C9 C10 C15 -124.4(3)
N1 C9 C16 O3 -53.5(5)
N1 C9 C16 N2 128.2(3)
N3 C27 C28 C29 -17.6(4)
N3 C31 C32 C26 -38.9(3)
N3 C31 C32 C40 -165.9(3)
N3 C31 C33 C34 -73.2(4)
N3 C31 C33 C38 111.5(3)
N4 C00F C31 N3 -117.9(3)
N4 C00F C31 C32 127.4(3)
N4 C00F C31 C33 1.5(3)
C00F N4 C38 C33 0.1(4)
C00F N4 C38 C37 -177.9(4)
C00F C31 C32 C26 76.2(3)
C00F C31 C32 C40 -50.8(4)
C00F C31 C33 C34 173.9(3)
C00F C31 C33 C38 -1.4(3)
C00O C40 C41 C42 -0.2(6)
C1 C2 C3 C4 -32.4(5)
C1 C2 C3 C9 88.3(4)
C1 C25 C26 C27 -89.2(4)
C1 C25 C26 C32 149.9(3)
C2 C1 C25 O2 -1.0(5)
C2 C1 C25 C26 178.6(3)
C2 C3 C4 C5 173.3(3)
C2 C3 C4 C18 -59.6(4)
C2 C3 C9 N1 -171.6(3)
C2 C3 C9 C10 -43.6(4)
C2 C3 C9 C16 70.3(4)
C3 C4 C5 N1 -32.2(3)
C3 C4 C5 C6 -149.7(3)
C3 C4 C18 C19 -70.8(5)
C3 C4 C18 C23 110.9(4)
C3 C9 C10 C11 -62.3(5)
C3 C9 C10 C15 117.0(3)
C3 C9 C16 O3 57.6(5)
C3 C9 C16 N2 -120.6(3)
C4 C3 C9 N1 -42.3(3)
C4 C3 C9 C10 85.7(3)
C4 C3 C9 C16 -160.3(3)
C4 C5 C6 C7 140.9(4)
C4 C18 C19 C20 -178.6(4)
C4 C18 C23 C22 178.8(3)
C5 N1 C8 C7 -20.7(4)
C5 N1 C9 C3 22.5(3)
C5 N1 C9 C10 -103.0(3)
C5 N1 C9 C16 139.0(3)
C5 C4 C18 C19 47.3(5)
C5 C4 C18 C23 -131.0(4)
C5 C6 C7 C8 -36.8(5)
C6 C7 C8 N1 35.8(5)
C8 N1 C5 C4 -128.9(3)
C8 N1 C5 C6 -2.1(4)
C8 N1 C9 C3 151.2(3)
C8 N1 C9 C10 25.7(4)
C8 N1 C9 C16 -92.3(4)
C9 N1 C5 C4 5.9(4)
C9 N1 C5 C6 132.6(3)
C9 N1 C8 C7 -149.9(4)
C9 C3 C4 C5 45.5(3)
C9 C3 C4 C18 172.6(3)
C9 C10 C11 C12 179.3(4)
C9 C10 C15 N2 1.3(4)
C9 C10 C15 C14 -179.3(4)
C10 C9 C16 O3 179.2(4)
C10 C9 C16 N2 1.0(4)
C10 C11 C12 C13 -0.6(6)
C11 C10 C15 N2 -179.3(3)
C11 C10 C15 C14 0.1(6)
C11 C12 C13 C14 1.0(6)
C12 C13 C14 C15 -0.7(6)
C13 C14 C15 N2 179.5(4)
C13 C14 C15 C10 0.2(6)
C15 N2 C16 O3 -178.5(4)
C15 N2 C16 C9 -0.3(4)
C15 C10 C11 C12 0.1(5)
C16 N2 C15 C10 -0.7(4)
C16 N2 C15 C14 180.0(4)
C16 C9 C10 C11 179.3(4)
C16 C9 C10 C15 -1.4(4)
C17 N2 C15 C10 -179.6(4)
C17 N2 C15 C14 1.1(7)
C17 N2 C16 O3 0.5(6)
C17 N2 C16 C9 178.6(4)
C18 C4 C5 N1 -158.9(3)
C18 C4 C5 C6 83.5(4)
C18 C19 C20 C21 0.2(7)
C19 C18 C23 C22 0.4(5)
C19 C20 C21 O4 177.7(4)
C19 C20 C21 C22 -0.4(6)
C20 C21 C22 O5 178.9(4)
C20 C21 C22 C23 0.5(6)
C21 C22 C23 C18 -0.6(6)
C23 C18 C19 C20 -0.3(6)
C24 O5 C22 C21 -175.5(4)
C24 O5 C22 C23 2.8(5)
C25 C1 C2 O1 -1.2(5)
C25 C1 C2 C3 178.4(3)
C25 C26 C27 N3 -143.0(3)
C25 C26 C27 C28 -25.1(4)
C25 C26 C32 C31 158.1(3)
C25 C26 C32 C40 -73.1(4)
C26 C27 C28 C29 -135.8(3)
C26 C32 C40 C00O -179.4(3)
C26 C32 C40 C41 3.8(5)
C27 N3 C30 C29 31.9(4)
C27 N3 C31 C00F -90.8(3)
C27 N3 C31 C32 29.7(3)
C27 N3 C31 C33 159.2(3)
C27 C26 C32 C31 32.8(3)
C27 C26 C32 C40 161.6(3)
C27 C28 C29 C30 36.8(4)
C28 C29 C30 N3 -42.6(4)
C30 N3 C27 C26 116.4(3)
C30 N3 C27 C28 -8.8(3)
C30 N3 C31 C00F 150.3(3)
C30 N3 C31 C32 -89.3(3)
C30 N3 C31 C33 40.2(4)
C31 N3 C27 C26 -8.5(3)
C31 N3 C27 C28 -133.8(3)
C31 N3 C30 C29 151.2(3)
C31 C32 C40 C00O -59.0(4)
C31 C32 C40 C41 124.2(4)
C31 C33 C34 C35 -177.4(3)
C31 C33 C38 N4 0.9(4)
C31 C33 C38 C37 179.0(3)
C32 C26 C27 N3 -15.8(4)
C32 C26 C27 C28 102.0(4)
C32 C31 C33 C34 50.2(5)
C32 C31 C33 C38 -125.1(3)
C32 C40 C41 C42 176.7(3)
C33 C31 C32 C26 -166.9(3)
C33 C31 C32 C40 66.1(4)
C33 C34 C35 C36 0.6(6)
C34 C33 C38 N4 -175.1(3)
C34 C33 C38 C37 3.0(5)
C34 C35 C36 C37 0.8(7)
C35 C36 C37 C38 -0.3(6)
C36 C37 C38 N4 176.2(4)
C36 C37 C38 C33 -1.6(6)
C38 N4 C00F O6 -179.2(3)
C38 N4 C00F C31 -1.1(4)
C38 C33 C34 C35 -2.5(5)
C39 N4 C00F O6 -9.9(5)
C39 N4 C00F C31 168.2(3)
C39 N4 C38 C33 -168.9(3)
C39 N4 C38 C37 13.1(6)
C40 C00O C44 O8 -179.9(3)
C40 C00O C44 C43 -0.2(6)
C40 C41 C42 C43 -0.4(6)
C41 C42 C43 O7 -179.5(4)
C41 C42 C43 C44 0.8(6)
C42 C43 C44 O8 179.3(4)
C42 C43 C44 C00O -0.5(6)
C44 C00O C40 C32 -176.5(3)
C44 C00O C40 C41 0.5(5)
C45 O8 C44 C00O -18.1(6)
C45 O8 C44 C43 162.2(4)
